data_4513269
loop_
_publ_author_name
'Suresh, Kuthuru'
'Minkov, Vasily S.'
'Namila, Kranthi Kumar'
'Derevyannikova, Elizaveta'
'Losev, Evgeniy'
'Nangia, Ashwini'
'Boldyreva, Elena V.'

_publ_section_title
;
 Novel Synthons in Sulfamethizole Cocrystals: Structure--Property
 Relations and Solubility
;
_journal_issue 7
_journal_name_full 'Crystal Growth &amp; Design'
_journal_page_first 3498
_journal_paper_doi 10.1021/acs.cgd.5b00587
_journal_volume 15
_journal_year 2015
_chemical_formula_moiety 'C9 H10 N4 O2 S2, C10 H8 N2'
_chemical_formula_sum 'C19 H18 N6 O2 S2'
_chemical_formula_weight 426.51
_chemical_melting_point 459.0(10)
_chemical_name_common 'Sulfamethizole-bipyridine cocrystal'
_chemical_name_systematic
; 
 4-Amino-N-methyl-3H-1,3,4-thiadiazol-2-ylidene-benzenesulfonamide-4,4-Dipyridyl 
;
_space_group_IT_number 14
_symmetry_cell_setting monoclinic
_symmetry_space_group_name_Hall '-P 2yn'
_symmetry_space_group_name_H-M 'P 1 21/n 1'
_atom_sites_solution_hydrogens geom
_atom_sites_solution_primary direct
_atom_sites_solution_secondary difmap
_audit_creation_method SHELXL-97
_cell_angle_alpha 90.00
_cell_angle_beta 93.048(7)
_cell_angle_gamma 90.00
_cell_formula_units_Z 4
_cell_length_a 8.1754(7)
_cell_length_b 18.6120(10)
_cell_length_c 13.1690(11)
_cell_measurement_temperature 100(2)
_cell_volume 2001.0(3)
_computing_structure_refinement 'SHELXL-97 (Sheldrick, 1997)'
_computing_structure_solution 'SHELXS-97 (Sheldrick, 1990)'
_diffrn_ambient_temperature 100(2)
_diffrn_measured_fraction_theta_full 1.000
_diffrn_measured_fraction_theta_max 1.000
_diffrn_radiation_monochromator graphite
_diffrn_radiation_source 'fine-focus sealed tube'
_diffrn_radiation_type MoK\a
_diffrn_radiation_wavelength 0.71073
_diffrn_reflns_av_R_equivalents 0.0898
_diffrn_reflns_av_sigmaI/netI 0.0769
_diffrn_reflns_limit_h_max 9
_diffrn_reflns_limit_h_min -9
_diffrn_reflns_limit_k_max 21
_diffrn_reflns_limit_k_min -20
_diffrn_reflns_limit_l_max 15
_diffrn_reflns_limit_l_min -15
_diffrn_reflns_number 12415
_diffrn_reflns_theta_full 24.71
_diffrn_reflns_theta_max 24.71
_diffrn_reflns_theta_min 1.90
_exptl_absorpt_coefficient_mu 0.295
_exptl_absorpt_correction_T_max 0.9883
_exptl_absorpt_correction_T_min 0.9219
_exptl_crystal_colour colorless
_exptl_crystal_density_diffrn 1.416
_exptl_crystal_density_method 'not measured'
_exptl_crystal_description needle
_exptl_crystal_F_000 888
_exptl_crystal_size_max 0.28
_exptl_crystal_size_mid 0.17
_exptl_crystal_size_min 0.04
_refine_diff_density_max 0.268
_refine_diff_density_min -0.380
_refine_diff_density_rms 0.053
_refine_ls_extinction_method none
_refine_ls_goodness_of_fit_ref 1.047
_refine_ls_hydrogen_treatment mixed
_refine_ls_matrix_type full
_refine_ls_number_parameters 316
_refine_ls_number_reflns 3412
_refine_ls_number_restraints 0
_refine_ls_restrained_S_all 1.047
_refine_ls_R_factor_all 0.0952
_refine_ls_R_factor_gt 0.0560
_refine_ls_shift/su_max 0.000
_refine_ls_shift/su_mean 0.000
_refine_ls_structure_factor_coef Fsqd
_refine_ls_weighting_details 'calc w=1/[\s^2^(Fo^2^)+(0.0466P)^2^+0.0000P] where P=(Fo^2^+2Fc^2^)/3'
_refine_ls_weighting_scheme calc
_refine_ls_wR_factor_gt 0.1041
_refine_ls_wR_factor_ref 0.1160
_reflns_number_gt 2411
_reflns_number_total 3412
_reflns_threshold_expression >2sigma(I)
_cod_data_source_file cg5b00587_si_003.cif
_cod_data_source_block SMT-BIP
_cod_depositor_comments
;
The following automatic conversions were performed:

'_chemical_melting_point' value '458-460K' was changed to '459.0(10)'
- the average value was taken and precision was estimated.

Automatic conversion script
Id: cif_fix_values 3271 2015-04-21 07:52:19Z andrius 

 Adding full bibliography for 4513267--4513273.cif.
;
_cod_database_code 4513269

loop_
_symmetry_equiv_pos_as_xyz
'x, y, z'
'-x+1/2, y+1/2, -z+1/2'
'-x, -y, -z'
'x-1/2, -y-1/2, z-1/2'

loop_
_atom_site_label
_atom_site_type_symbol
_atom_site_fract_x
_atom_site_fract_y
_atom_site_fract_z
_atom_site_U_iso_or_equiv
_atom_site_adp_type
_atom_site_occupancy
_atom_site_symmetry_multiplicity
_atom_site_calc_flag
S1 S 0.48074(11) 0.04221(5) 0.72179(6) 0.0328(2) Uani 1 1 d
S2 S 0.37215(11) 0.20609(5) 0.67161(6) 0.0311(2) Uani 1 1 d
O2 O 0.4070(3) 0.18779(15) 0.77754(15) 0.0356(6) Uani 1 1 d
O1 O 0.2656(3) 0.26725(14) 0.65202(17) 0.0368(6) Uani 1 1 d
N4 N 0.3644(4) -0.04564(18) 0.5858(2) 0.0368(7) Uani 1 1 d
N3 N 0.3032(4) 0.02142(17) 0.5634(2) 0.0325(7) Uani 1 1 d
H3A H 0.244(5) 0.026(2) 0.503(3) 0.039 Uiso 1 1 d
N1 N 1.0014(4) 0.2552(2) 0.4831(2) 0.0397(8) Uani 1 1 d
H1A H 1.001(5) 0.274(2) 0.425(3) 0.048 Uiso 1 1 d
H2A H 1.095(6) 0.260(2) 0.525(3) 0.048 Uiso 1 1 d
N2 N 0.2909(3) 0.14139(17) 0.6074(2) 0.0312(7) Uani 1 1 d
N6 N 1.0984(4) 0.02555(18) 0.3920(2) 0.0366(8) Uani 1 1 d
C2 C 0.5623(5) 0.2372(2) 0.5149(2) 0.0337(9) Uani 1 1 d
H2 H 0.454(5) 0.243(2) 0.472(3) 0.040 Uiso 1 1 d
C5 C 0.8530(5) 0.2316(2) 0.6327(2) 0.0313(8) Uani 1 1 d
H5 H 0.961(5) 0.229(2) 0.675(3) 0.038 Uiso 1 1 d
C1 C 0.5593(4) 0.22311(19) 0.6193(2) 0.0289(8) Uani 1 1 d
C12 C 0.8355(4) 0.0067(2) 0.1019(2) 0.0326(9) Uani 1 1 d
C16 C 1.0045(4) -0.0456(2) 0.2496(2) 0.0339(9) Uani 1 1 d
H16 H 1.008(5) -0.089(2) 0.221(3) 0.041 Uiso 1 1 d
C7 C 0.3493(4) 0.0753(2) 0.6239(2) 0.0293(8) Uani 1 1 d
C6 C 0.7074(4) 0.2203(2) 0.6764(3) 0.0321(9) Uani 1 1 d
H6 H 0.703(4) 0.208(2) 0.745(3) 0.039 Uiso 1 1 d
C15 C 0.9262(4) 0.0134(2) 0.2032(2) 0.0327(9) Uani 1 1 d
C4 C 0.8566(4) 0.2451(2) 0.5277(2) 0.0317(8) Uani 1 1 d
C3 C 0.7068(5) 0.2471(2) 0.4701(3) 0.0331(9) Uani 1 1 d
H3 H 0.709(5) 0.255(2) 0.398(3) 0.040 Uiso 1 1 d
C17 C 1.0884(5) -0.0371(2) 0.3426(2) 0.0359(9) Uani 1 1 d
H17 H 1.143(5) -0.079(2) 0.380(3) 0.043 Uiso 1 1 d
C8 C 0.4600(4) -0.0429(2) 0.6671(2) 0.0359(9) Uani 1 1 d
C18 C 1.0226(5) 0.0818(2) 0.3481(3) 0.0377(9) Uani 1 1 d
H18 H 1.026(5) 0.128(2) 0.383(3) 0.045 Uiso 1 1 d
N5 N 0.6704(4) -0.00683(18) -0.0905(2) 0.0397(8) Uani 1 1 d
C19 C 0.9351(5) 0.0778(2) 0.2552(2) 0.0340(9) Uani 1 1 d
H19 H 0.879(5) 0.124(2) 0.225(3) 0.041 Uiso 1 1 d
C14 C 0.7147(6) 0.0562(3) -0.0523(3) 0.0479(11) Uani 1 1 d
H14 H 0.697(5) 0.100(3) -0.094(3) 0.057 Uiso 1 1 d
C9 C 0.5395(6) -0.1080(3) 0.7136(3) 0.0453(10) Uani 1 1 d
H9C H 0.529(6) -0.144(3) 0.664(4) 0.068 Uiso 1 1 d
H9A H 0.650(6) -0.097(3) 0.734(3) 0.068 Uiso 1 1 d
H9B H 0.495(6) -0.122(3) 0.774(4) 0.068 Uiso 1 1 d
C10 C 0.7048(6) -0.0629(3) -0.0319(3) 0.0493(11) Uani 1 1 d
H10 H 0.663(5) -0.111(3) -0.059(3) 0.059 Uiso 1 1 d
C13 C 0.7994(6) 0.0659(2) 0.0415(3) 0.0448(10) Uani 1 1 d
H13 H 0.831(5) 0.116(3) 0.064(3) 0.054 Uiso 1 1 d
C11 C 0.7839(6) -0.0589(2) 0.0644(3) 0.0463(11) Uani 1 1 d
H11 H 0.792(5) -0.106(2) 0.103(3) 0.056 Uiso 1 1 d

loop_
_atom_site_aniso_label
_atom_site_aniso_U_11
_atom_site_aniso_U_22
_atom_site_aniso_U_33
_atom_site_aniso_U_23
_atom_site_aniso_U_13
_atom_site_aniso_U_12
S1 0.0341(5) 0.0377(6) 0.0257(4) -0.0003(4) -0.0055(3) -0.0001(4)
S2 0.0325(5) 0.0362(6) 0.0242(4) -0.0012(4) -0.0013(3) -0.0015(4)
O2 0.0389(14) 0.0458(17) 0.0222(11) -0.0010(10) 0.0026(10) -0.0053(13)
O1 0.0340(14) 0.0375(16) 0.0385(13) 0.0008(11) -0.0007(11) 0.0026(12)
N4 0.0383(17) 0.038(2) 0.0335(16) -0.0007(14) -0.0025(13) -0.0015(16)
N3 0.0349(17) 0.037(2) 0.0244(14) 0.0014(13) -0.0068(12) -0.0014(15)
N1 0.0352(18) 0.056(2) 0.0272(16) 0.0066(15) 0.0002(14) -0.0057(17)
N2 0.0285(15) 0.037(2) 0.0271(14) -0.0025(13) -0.0054(11) -0.0004(15)
N6 0.0399(18) 0.041(2) 0.0285(15) -0.0015(14) -0.0031(13) -0.0023(16)
C2 0.037(2) 0.041(2) 0.0228(17) -0.0010(15) -0.0041(15) -0.0025(18)
C5 0.033(2) 0.038(2) 0.0226(17) 0.0029(15) -0.0027(14) -0.0006(17)
C1 0.0336(19) 0.029(2) 0.0238(16) 0.0001(14) 0.0008(14) -0.0009(16)
C12 0.034(2) 0.041(2) 0.0234(16) -0.0022(15) -0.0006(14) -0.0007(18)
C16 0.041(2) 0.030(2) 0.0301(18) -0.0005(16) -0.0009(15) 0.0007(19)
C7 0.0277(18) 0.036(2) 0.0244(16) -0.0014(15) 0.0001(13) -0.0015(17)
C6 0.039(2) 0.037(2) 0.0200(16) 0.0003(14) -0.0032(14) -0.0009(17)
C15 0.0314(19) 0.041(2) 0.0256(17) 0.0037(15) -0.0018(14) -0.0029(17)
C4 0.035(2) 0.032(2) 0.0284(17) -0.0012(15) 0.0015(15) 0.0000(17)
C3 0.039(2) 0.041(2) 0.0187(17) -0.0011(14) -0.0019(15) -0.0020(18)
C17 0.039(2) 0.038(2) 0.0291(18) 0.0034(17) -0.0058(15) -0.0015(19)
C8 0.035(2) 0.041(2) 0.0315(18) -0.0036(16) -0.0030(15) 0.0014(19)
C18 0.041(2) 0.039(2) 0.0327(19) -0.0043(17) -0.0043(15) -0.002(2)
N5 0.051(2) 0.043(2) 0.0251(14) 0.0040(14) -0.0035(13) -0.0014(17)
C19 0.038(2) 0.037(2) 0.0256(17) -0.0004(16) -0.0043(14) 0.0016(19)
C14 0.068(3) 0.045(3) 0.0296(19) -0.0001(18) -0.0077(18) 0.008(2)
C9 0.053(3) 0.040(3) 0.042(2) -0.0018(19) -0.0093(19) 0.005(2)
C10 0.063(3) 0.045(3) 0.038(2) -0.0017(19) -0.0116(19) -0.011(2)
C13 0.065(3) 0.037(3) 0.031(2) -0.0002(17) -0.0065(18) 0.002(2)
C11 0.066(3) 0.041(3) 0.0311(19) 0.0049(17) -0.0135(18) -0.004(2)

loop_
_atom_type_symbol
_atom_type_description
_atom_type_scat_dispersion_real
_atom_type_scat_dispersion_imag
_atom_type_scat_source
C C 0.0033 0.0016 'International Tables Vol C Tables 4.2.6.8 and 6.1.1.4'
H H 0.0000 0.0000 'International Tables Vol C Tables 4.2.6.8 and 6.1.1.4'
O O 0.0106 0.0060 'International Tables Vol C Tables 4.2.6.8 and 6.1.1.4'
S S 0.1246 0.1234 'International Tables Vol C Tables 4.2.6.8 and 6.1.1.4'
N N 0.0061 0.0033 'International Tables Vol C Tables 4.2.6.8 and 6.1.1.4'

loop_
_geom_angle_atom_site_label_1
_geom_angle_atom_site_label_2
_geom_angle_atom_site_label_3
_geom_angle
C8 S1 C7 88.47(17)
O1 S2 O2 116.23(15)
O1 S2 N2 105.60(15)
O2 S2 N2 112.82(16)
O1 S2 C1 108.64(16)
O2 S2 C1 106.95(15)
N2 S2 C1 106.12(16)
C8 N4 N3 109.8(3)
C7 N3 N4 118.1(3)
C7 N2 S2 118.3(2)
C18 N6 C17 117.3(3)
C3 C2 C1 120.8(3)
C6 C5 C4 120.4(3)
C6 C1 C2 118.5(3)
C6 C1 S2 122.5(3)
C2 C1 S2 119.0(3)
C11 C12 C13 116.7(3)
C11 C12 C15 121.5(3)
C13 C12 C15 121.9(4)
C17 C16 C15 119.5(4)
N3 C7 N2 120.8(3)
N3 C7 S1 108.7(3)
N2 C7 S1 130.4(3)
C5 C6 C1 121.3(3)
C19 C15 C16 117.1(3)
C19 C15 C12 121.7(3)
C16 C15 C12 121.3(3)
N1 C4 C3 121.0(3)
N1 C4 C5 120.8(3)
C3 C4 C5 118.1(3)
C2 C3 C4 120.9(3)
N6 C17 C16 123.2(4)
N4 C8 C9 122.6(4)
N4 C8 S1 114.8(3)
C9 C8 S1 122.5(3)
N6 C18 C19 123.2(4)
C14 N5 C10 115.8(3)
C15 C19 C18 119.7(4)
N5 C14 C13 124.5(4)
N5 C10 C11 124.3(4)
C12 C13 C14 119.2(4)
C12 C11 C10 119.6(4)

loop_
_geom_bond_atom_site_label_1
_geom_bond_atom_site_label_2
_geom_bond_distance
S1 C8 1.744(4)
S1 C7 1.746(3)
S2 O1 1.448(3)
S2 O2 1.449(2)
S2 N2 1.596(3)
S2 C1 1.740(4)
N4 C8 1.293(4)
N4 N3 1.371(4)
N3 C7 1.324(5)
N1 C4 1.362(5)
N2 C7 1.333(5)
N6 C18 1.333(5)
N6 C17 1.335(5)
C2 C3 1.361(5)
C2 C1 1.401(5)
C5 C6 1.366(5)
C5 C4 1.408(5)
C1 C6 1.392(5)
C12 C11 1.375(6)
C12 C13 1.380(5)
C12 C15 1.496(4)
C16 C17 1.381(5)
C16 C15 1.396(5)
C15 C19 1.380(5)
C4 C3 1.406(5)
C8 C9 1.492(6)
C18 C19 1.386(5)
N5 C14 1.319(5)
N5 C10 1.320(5)
C14 C13 1.395(5)
C10 C11 1.394(5)

loop_
_geom_torsion_atom_site_label_1
_geom_torsion_atom_site_label_2
_geom_torsion_atom_site_label_3
_geom_torsion_atom_site_label_4
_geom_torsion
C8 N4 N3 C7 0.5(4)
O1 S2 N2 C7 -169.4(3)
O2 S2 N2 C7 -41.4(3)
C1 S2 N2 C7 75.4(3)
C3 C2 C1 C6 0.7(6)
C3 C2 C1 S2 -176.6(3)
O1 S2 C1 C6 124.4(3)
O2 S2 C1 C6 -1.7(4)
N2 S2 C1 C6 -122.4(3)
O1 S2 C1 C2 -58.4(3)
O2 S2 C1 C2 175.5(3)
N2 S2 C1 C2 54.8(3)
N4 N3 C7 N2 -178.4(3)
N4 N3 C7 S1 -0.9(4)
S2 N2 C7 N3 -170.3(3)
S2 N2 C7 S1 12.8(5)
C8 S1 C7 N3 0.8(3)
C8 S1 C7 N2 178.0(4)
C4 C5 C6 C1 -1.2(6)
C2 C1 C6 C5 0.6(5)
S2 C1 C6 C5 177.8(3)
C17 C16 C15 C19 -1.2(5)
C17 C16 C15 C12 179.3(3)
C11 C12 C15 C19 -160.0(4)
C13 C12 C15 C19 19.9(6)
C11 C12 C15 C16 19.4(6)
C13 C12 C15 C16 -160.6(4)
C6 C5 C4 N1 -178.8(4)
C6 C5 C4 C3 0.5(5)
C1 C2 C3 C4 -1.4(6)
N1 C4 C3 C2 -179.8(4)
C5 C4 C3 C2 0.9(6)
C18 N6 C17 C16 0.1(6)
C15 C16 C17 N6 0.4(6)
N3 N4 C8 C9 177.1(4)
N3 N4 C8 S1 0.2(4)
C7 S1 C8 N4 -0.6(3)
C7 S1 C8 C9 -177.5(4)
C17 N6 C18 C19 0.2(6)
C16 C15 C19 C18 1.5(5)
C12 C15 C19 C18 -179.0(3)
N6 C18 C19 C15 -1.1(6)
C10 N5 C14 C13 2.9(7)
C14 N5 C10 C11 -0.5(7)
C11 C12 C13 C14 -0.1(6)
C15 C12 C13 C14 179.9(4)
N5 C14 C13 C12 -2.6(7)
C13 C12 C11 C10 2.2(6)
C15 C12 C11 C10 -177.8(4)
N5 C10 C11 C12 -2.1(7)
